data_1101085
loop_
_publ_author_name
'Mohammad Abul Haj'
'Miguel Quir\'os'
'Juan M. Salas'

_publ_section_title
;
 Solution and solid state coexistence of head--head and head--tail
 isomers in dimeric Pd(II) and Pt(II) complexes of the type
 [M2(a--a)2(&#x00B5;-L-N3N4)2]2+ with a bridging triazolopyrimidine
 ligand and chelating bidentate diamines
;
_journal_issue 24
_journal_name_full 'J. Chem. Soc., Dalton Trans.'
_journal_page_first 4740
_journal_page_last 4745
_journal_paper_doi 10.1039/b207263g
_journal_year 2002
_chemical_formula_sum 'C26 H29 Cl3 N16 O19 Pd2'
_chemical_formula_weight 1188.80
_space_group_IT_number 59
_symmetry_cell_setting orthorhombic
_symmetry_space_group_name_Hall '-P 2ab 2a'
_symmetry_space_group_name_H-M 'P m m n :2'
_atom_sites_solution_hydrogens geom
_atom_sites_solution_primary heavy
_atom_sites_solution_secondary difmap
_audit_creation_method SHELXL-97
_cell_angle_alpha 90.00
_cell_angle_beta 90.00
_cell_angle_gamma 90.00
_cell_formula_units_Z 2
_cell_length_a 11.1799(14)
_cell_length_b 18.9400(18)
_cell_length_c 9.6374(8)
_cell_measurement_reflns_used 46
_cell_measurement_temperature 293(2)
_cell_measurement_theta_max 17.5
_cell_measurement_theta_min 12.5
_cell_volume 2040.7(4)
_computing_cell_refinement 'STADI4 (STOE, 1996)'
_computing_data_collection 'STADI4 (STOE, 1996)'
_computing_data_reduction 'X-RED  (STOE, 1996)'
_computing_molecular_graphics 'SHELXTL PLUS'
_computing_structure_refinement 'SHELXL-97 (Sheldrick, 1997)'
_computing_structure_solution 'SHELXS-97 (Sheldrick, 1990)'
_diffrn_ambient_temperature 293(2)
_diffrn_measured_fraction_theta_full 0.996
_diffrn_measured_fraction_theta_max 0.996
_diffrn_measurement_device_type 'STOE STADI4 4-circle-diffractometer'
_diffrn_measurement_method
; Scan width (omega) = 1.05 - 1.25, scan ratio 2theta:omega = 1.00
I(Net) and sigma(I) calculated according to Blessing (1987)
;
_diffrn_radiation_collimation '0.8 mm'
_diffrn_radiation_detector 'NaI(Tl) scintillation counter'
_diffrn_radiation_monochromator 'planar graphite'
_diffrn_radiation_polarisn_norm 90
_diffrn_radiation_source 'fine-focus sealed tube'
_diffrn_radiation_type MoK\a
_diffrn_radiation_wavelength 0.71073
_diffrn_reflns_av_R_equivalents 0.0000
_diffrn_reflns_av_sigmaI/netI 0.0468
_diffrn_reflns_limit_h_max 15
_diffrn_reflns_limit_h_min 0
_diffrn_reflns_limit_k_max 26
_diffrn_reflns_limit_k_min 0
_diffrn_reflns_limit_l_max 13
_diffrn_reflns_limit_l_min 0
_diffrn_reflns_number 3193
_diffrn_reflns_theta_full 30.00
_diffrn_reflns_theta_max 30.00
_diffrn_reflns_theta_min 2.11
_diffrn_standards_decay_% 3.7
_diffrn_standards_interval_time 60
_diffrn_standards_number 3
_exptl_absorpt_coefficient_mu 1.176
_exptl_absorpt_correction_T_max 0.6505
_exptl_absorpt_correction_T_min 0.5388
_exptl_absorpt_correction_type none
_exptl_crystal_colour yellow
_exptl_crystal_density_diffrn 1.935
_exptl_crystal_density_method 'not measured'
_exptl_crystal_description prismatic
_exptl_crystal_F_000 1184
_exptl_crystal_size_max 0.60
_exptl_crystal_size_mid 0.50
_exptl_crystal_size_min 0.40
_refine_diff_density_max 0.858
_refine_diff_density_min -0.669
_refine_diff_density_rms 0.119
_refine_ls_extinction_method none
_refine_ls_goodness_of_fit_ref 1.114
_refine_ls_hydrogen_treatment mixed
_refine_ls_matrix_type full
_refine_ls_number_parameters 162
_refine_ls_number_reflns 3193
_refine_ls_number_restraints 12
_refine_ls_restrained_S_all 1.115
_refine_ls_R_factor_all 0.1404
_refine_ls_R_factor_gt 0.0821
_refine_ls_shift/su_max 0.000
_refine_ls_shift/su_mean 0.000
_refine_ls_structure_factor_coef Fsqd
_refine_ls_weighting_details 'calc w=1/[\s^2^(Fo^2^)+(0.0600P)^2^+10.0000P] where P=(Fo^2^+2Fc^2^)/3'
_refine_ls_weighting_scheme calc
_refine_ls_wR_factor_gt 0.1705
_refine_ls_wR_factor_ref 0.2107
_reflns_number_gt 1900
_reflns_number_total 3193
_reflns_threshold_expression >2sigma(I)
_cod_data_source_file b207263g.txt
_cod_data_source_block compound6
_cod_original_sg_symbol_H-M 'P m m n'
_cod_database_code 1101085

loop_
_symmetry_equiv_pos_as_xyz
'x, y, z'
'-x+1/2, -y+1/2, z'
'-x, y+1/2, -z'
'x+1/2, -y, -z'
'-x, -y, -z'
'x-1/2, y-1/2, -z'
'x, -y-1/2, z'
'-x-1/2, y, z'

loop_
_atom_site_label
_atom_site_type_symbol
_atom_site_fract_x
_atom_site_fract_y
_atom_site_fract_z
_atom_site_U_iso_or_equiv
_atom_site_adp_type
_atom_site_occupancy
_atom_site_symmetry_multiplicity
_atom_site_calc_flag
_atom_site_refinement_flags
_atom_site_disorder_assembly
_atom_site_disorder_group
Pd Pd 0.39204(8) 0.2500 0.53000(8) 0.0569(3) Uani 1 2 d S . .
N1 N 0.3916(10) 0.4104(9) 0.8390(17) 0.075(4) Uiso 0.50 1 d PD A -1
C2 C 0.4428(11) 0.3648(11) 0.752(2) 0.069(7) Uiso 0.50 1 d PD A -1
H2 H 0.5283 0.3619 0.7445 0.082 Uiso 0.50 1 d PR A -1
N3 N 0.3718(10) 0.3220(7) 0.6749(14) 0.051(3) Uiso 0.50 1 d PD A -1
C3A C 0.2635(9) 0.3451(5) 0.7167(9) 0.046(2) Uiso 0.50 1 d PD A -1
N4 N 0.1558(10) 0.3287(7) 0.6722(14) 0.048(3) Uiso 0.50 1 d PD . -1
C5 C 0.0559(15) 0.3528(14) 0.738(3) 0.082(8) Uiso 0.50 1 d PD A -1
H5 H -0.0215 0.3345 0.7138 0.098 Uiso 0.50 1 d PR A -1
C6 C 0.0682(14) 0.4025(10) 0.840(2) 0.073(5) Uiso 0.50 1 d PD A -1
H6 H -0.0031 0.4187 0.8855 0.088 Uiso 0.50 1 d PR A -1
C7 C 0.1767(10) 0.4309(8) 0.8837(16) 0.080(5) Uiso 0.50 1 d PD A -1
O7 O 0.2073(10) 0.4767(6) 0.9664(12) 0.096(4) Uiso 0.50 1 d PD A -1
N8 N 0.2726(9) 0.3958(5) 0.8183(9) 0.058(3) Uiso 0.50 1 d PD A -1
N1P N 0.4419(6) 0.3179(4) 0.3814(6) 0.0691(17) Uani 1 1 d . A .
C2P C 0.4282(10) 0.3887(6) 0.3823(9) 0.090(3) Uani 1 1 d . . .
H2P H 0.3881 0.4104 0.4553 0.107 Uiso 1 1 d R A .
C3P C 0.4739(12) 0.4284(6) 0.2738(11) 0.118(4) Uani 1 1 d . A .
H3P H 0.4626 0.4770 0.2700 0.142 Uiso 1 1 d R . .
C4P C 0.5375(14) 0.3919(9) 0.1737(12) 0.144(6) Uani 1 1 d . . .
H4P H 0.5733 0.4180 0.1034 0.173 Uiso 1 1 d R A .
N5P N 0.5492(9) 0.3229(6) 0.1714(8) 0.109(3) Uani 1 1 d . A .
C6P C 0.4992(8) 0.2887(5) 0.2758(7) 0.081(3) Uani 1 1 d . . .
Cl1 Cl 0.2500 0.2500 0.0583(4) 0.0679(10) Uani 1 4 d S . .
O1Q O 0.3519(10) 0.2500 -0.0262(9) 0.096(3) Uani 1 2 d S . .
O2Q O 0.2500 0.1891(6) 0.1438(11) 0.126(4) Uani 1 2 d S . .
Cl2 Cl 0.2500 0.56295(19) 0.5095(4) 0.0891(10) Uani 1 2 d S . .
O3Q O 0.3488(9) 0.5628(5) 0.4235(9) 0.147(3) Uani 1 1 d . . .
O4Q O 0.2500 0.5034(6) 0.5949(11) 0.123(4) Uani 1 2 d S . .
O5Q O 0.2500 0.6234(7) 0.5939(15) 0.170(6) Uani 1 2 d S . .
O1W O 0.2500 0.5837(5) 0.1318(10) 0.118(4) Uani 1 2 d S . .
O2W O 0.1676(12) 0.7096(6) 0.0628(10) 0.086(3) Uani 0.50 1 d P . -1
O3W O 0.684(3) 0.2500 0.578(3) 0.170(11) Uiso 0.50 2 d SP . .

loop_
_atom_site_aniso_label
_atom_site_aniso_U_11
_atom_site_aniso_U_22
_atom_site_aniso_U_33
_atom_site_aniso_U_23
_atom_site_aniso_U_13
_atom_site_aniso_U_12
Pd 0.0615(5) 0.0675(5) 0.0418(4) 0.000 -0.0001(4) 0.000
N1P 0.078(4) 0.086(5) 0.044(3) 0.005(3) -0.001(3) -0.014(4)
C2P 0.112(8) 0.098(7) 0.059(5) 0.003(5) 0.005(5) -0.027(6)
C3P 0.176(12) 0.113(8) 0.066(6) 0.015(6) 0.008(7) -0.058(9)
C4P 0.170(13) 0.188(14) 0.073(7) 0.013(9) 0.019(8) -0.107(12)
N5P 0.117(7) 0.156(9) 0.054(4) -0.005(6) 0.021(4) -0.051(7)
C6P 0.074(5) 0.127(7) 0.042(4) -0.001(4) 0.004(4) -0.022(5)
Cl1 0.082(3) 0.076(2) 0.0450(19) 0.000 0.000 0.000
O1Q 0.123(8) 0.092(6) 0.074(5) 0.000 0.034(6) 0.000
O2Q 0.104(8) 0.163(10) 0.111(8) 0.082(8) 0.000 0.000
Cl2 0.120(3) 0.082(2) 0.0647(18) 0.0053(16) 0.000 0.000
O3Q 0.153(7) 0.167(8) 0.122(6) 0.015(6) 0.040(6) -0.015(7)
O4Q 0.162(10) 0.112(8) 0.096(7) 0.042(7) 0.000 0.000
O5Q 0.262(18) 0.110(9) 0.138(11) -0.038(9) 0.000 0.000
O1W 0.188(12) 0.088(7) 0.077(6) 0.010(5) 0.000 0.000
O2W 0.101(8) 0.103(8) 0.054(6) 0.004(6) -0.015(6) -0.007(7)

loop_
_atom_type_symbol
_atom_type_description
_atom_type_scat_dispersion_real
_atom_type_scat_dispersion_imag
_atom_type_scat_source
C C 0.0033 0.0016 'International Tables Vol C Tables 4.2.6.8 and 6.1.1.4'
H H 0.0000 0.0000 'International Tables Vol C Tables 4.2.6.8 and 6.1.1.4'
N N 0.0061 0.0033 'International Tables Vol C Tables 4.2.6.8 and 6.1.1.4'
O O 0.0106 0.0060 'International Tables Vol C Tables 4.2.6.8 and 6.1.1.4'
Cl Cl 0.1484 0.1585 'International Tables Vol C Tables 4.2.6.8 and 6.1.1.4'
Pd Pd -0.9988 1.0072 'International Tables Vol C Tables 4.2.6.8 and 6.1.1.4'

loop_
_geom_angle_atom_site_label_1
_geom_angle_atom_site_label_2
_geom_angle_atom_site_label_3
_geom_angle
_geom_angle_site_symmetry_1
_geom_angle_site_symmetry_3
_geom_angle_publ_flag
N3 Pd N3 87.9(9) . 7_565 ?
N3 Pd N1P 170.2(4) . 7_565 ?
N3 Pd N1P 95.4(5) 7_565 7_565 ?
N3 Pd N1P 95.4(5) . . ?
N3 Pd N1P 170.2(4) 7_565 . ?
N1P Pd N1P 79.9(4) 7_565 . ?
N3 Pd N4 8.7(6) . 8_655 ?
N3 Pd N4 90.0(3) 7_565 8_655 ?
N1P Pd N4 174.5(5) 7_565 8_655 ?
N1P Pd N4 94.7(5) . 8_655 ?
N3 Pd N4 90.0(3) . 2 ?
N3 Pd N4 8.7(6) 7_565 2 ?
N1P Pd N4 94.7(5) 7_565 2 ?
N1P Pd N4 174.5(5) . 2 ?
N4 Pd N4 90.8(9) 8_655 2 ?
N3 Pd Pd 83.4(3) . 2 ?
N3 Pd Pd 83.4(3) 7_565 2 ?
N1P Pd Pd 106.2(2) 7_565 2 ?
N1P Pd Pd 106.2(2) . 2 ?
N4 Pd Pd 75.2(3) 8_655 2 ?
N4 Pd Pd 75.2(3) 2 2 ?
C2 N1 N8 101.2(11) . . ?
N1 C2 N3 118.7(10) . . ?
C3A N3 C2 99.6(7) . . ?
C3A N3 Pd 122.8(8) . . ?
C2 N3 Pd 137.5(8) . . ?
N4 C3A N3 130.4(8) . . ?
N4 C3A N8 117.6(10) . . ?
N3 C3A N8 111.9(8) . . ?
C3A N4 C5 121.4(12) . . ?
C3A N4 Pd 127.9(9) . 2 ?
C5 N4 Pd 109.4(9) . 2 ?
N4 C5 C6 118.8(17) . . ?
C5 C6 C7 124.8(18) . . ?
O7 C7 C6 135.5(12) . . ?
O7 C7 N8 114.3(11) . . ?
C6 C7 N8 110.2(12) . . ?
N1 N8 C3A 108.4(11) . . ?
N1 N8 C7 125.2(11) . . ?
C3A N8 C7 126.3(10) . . ?
C6P N1P C2P 118.4(8) . . ?
C6P N1P Pd 114.6(6) . . ?
C2P N1P Pd 127.0(6) . . ?
N1P C2P C3P 119.5(10) . . ?
C4P C3P C2P 116.4(12) . . ?
N5P C4P C3P 124.1(11) . . ?
C4P N5P C6P 115.6(10) . . ?
N5P C6P N1P 125.9(10) . . ?
N5P C6P C6P 119.3(6) . 7_565 ?
N1P C6P C6P 114.7(5) . 7_565 ?
O1Q Cl1 O1Q 108.9(9) 2 . ?
O1Q Cl1 O2Q 109.8(3) 2 2 ?
O1Q Cl1 O2Q 109.8(3) . 2 ?
O1Q Cl1 O2Q 109.8(3) 2 . ?
O1Q Cl1 O2Q 109.8(3) . . ?
O2Q Cl1 O2Q 108.9(11) 2 . ?
O3Q Cl2 O3Q 106.2(9) . 8_655 ?
O3Q Cl2 O4Q 110.6(5) . . ?
O3Q Cl2 O4Q 110.6(5) 8_655 . ?
O3Q Cl2 O5Q 110.5(6) . . ?
O3Q Cl2 O5Q 110.5(6) 8_655 . ?
O4Q Cl2 O5Q 108.5(8) . . ?
O7 O1W O2W 118.8(5) 1_554 . ?
O2W O2W O1W 108.0(7) 2_565 . ?
O2W O2W N5P 121.7(4) 2_565 4_465 ?
O1W O2W N5P 100.1(5) . 4_465 ?
O3W O3W O5Q 75.8(5) 2_655 5_666 ?

loop_
_geom_bond_atom_site_label_1
_geom_bond_atom_site_label_2
_geom_bond_distance
_geom_bond_site_symmetry_2
_geom_bond_publ_flag
Pd N3 1.964(10) . ?
Pd N3 1.964(10) 7_565 ?
Pd N1P 2.004(6) 7_565 ?
Pd N1P 2.004(6) . ?
Pd N4 2.095(11) 8_655 ?
Pd N4 2.095(11) 2 ?
Pd Pd 3.1760(17) 2 ?
N1 C2 1.333(5) . ?
N1 N8 1.373(5) . ?
C2 N3 1.357(5) . ?
N3 C3A 1.349(5) . ?
C3A N4 1.315(5) . ?
C3A N8 1.375(5) . ?
N4 C5 1.362(5) . ?
N4 Pd 2.095(11) 2 ?
C5 C6 1.368(5) . ?
C6 C7 1.393(5) . ?
C7 O7 1.227(5) . ?
C7 N8 1.410(5) . ?
N1P C6P 1.323(10) . ?
N1P C2P 1.350(11) . ?
C2P C3P 1.385(12) . ?
C3P C4P 1.384(18) . ?
C4P N5P 1.314(16) . ?
N5P C6P 1.321(10) . ?
C6P C6P 1.466(19) 7_565 ?
Cl1 O1Q 1.400(9) 2 ?
Cl1 O1Q 1.400(9) . ?
Cl1 O2Q 1.417(10) 2 ?
Cl1 O2Q 1.417(10) . ?
Cl2 O3Q 1.381(9) . ?
Cl2 O3Q 1.381(9) 8_655 ?
Cl2 O4Q 1.397(10) . ?
Cl2 O5Q 1.404(12) . ?
O1W O7 2.622(15) 1_554 ?
O1W O2W 2.641(15) . ?
O2W O2W 2.39(3) 2_565 ?
O2W N5P 2.688(13) 4_465 ?
O3W O3W 1.47(6) 2_655 ?
O3W O5Q 3.01(2) 5_666 ?
